data_7105042
loop_
_publ_author_name
'Ambrosi, Gianluca'
'Ciattini, Samuele'
'Formica, Mauro'
'Fusi, Vieri'
'Giorgi, Luca'
'Macedi, Eleonora'
'Micheloni, Mauro'
'Paoli, Paola'
'Rossi, Patrizia'
'Zappia, Giovanni'

_publ_section_title
;
 A new versatile solvatochromic amino-macrocycle. From metal ions to
 cell sensing in solution and in the solid state.
;
_journal_issue 45
_journal_name_full 'Chemical communications (Cambridge, England)'
_journal_page_first 7039
_journal_page_last 7041
_journal_paper_doi 10.1039/b913435b
_journal_year 2009
_chemical_formula_sum 'C16 H27 Cl Cu F6 N7 O4 P'
_chemical_formula_weight 625.41
_chemical_name_systematic
;
?
;
_space_group_IT_number 14
_symmetry_cell_setting monoclinic
_symmetry_space_group_name_Hall '-P 2ybc'
_symmetry_space_group_name_H-M 'P 1 21/c 1'
_atom_sites_solution_hydrogens geom
_atom_sites_solution_primary direct
_atom_sites_solution_secondary difmap
_audit_creation_method SHELXL-97
_cell_angle_alpha 90.00
_cell_angle_beta 117.449(4)
_cell_angle_gamma 90.00
_cell_formula_units_Z 4
_cell_length_a 13.0142(4)
_cell_length_b 15.3286(4)
_cell_length_c 13.8234(5)
_cell_measurement_reflns_used 600
_cell_measurement_temperature 293(2)
_cell_measurement_theta_max 25.32
_cell_measurement_theta_min 3.00
_cell_volume 2447.17(13)
_computing_cell_refinement
;
CrysAlis RED, Oxford Diffraction Ltd.,
Version 1.171.29.2 (release 20-01-2006 CrysAlis171 .NET)
(compiled Jan 20 2006,12:36:28)
;
_computing_data_collection
;
CrysAlis CCD, Oxford Diffraction Ltd.,
Version 1.171.29.2 (release 20-01-2006 CrysAlis171 .NET)
(compiled Jan 20 2006,12:36:28)
;
_computing_data_reduction
;
CrysAlis RED, Oxford Diffraction Ltd.,
Version 1.171.29.2 (release 20-01-2006 CrysAlis171 .NET)
(compiled Jan 20 2006,12:36:28)
;
_computing_molecular_graphics 'ORTEP-3 (Farruggia, 1997)'
_computing_publication_material 'PARST97 (Nardelli, 1995)'
_computing_structure_refinement 'SHELXL-97 (Sheldrick, 1997)'
_computing_structure_solution 'SIR97 (Altomare, 1999)'
_diffrn_ambient_temperature 293(2)
_diffrn_detector_area_resol_mean 16.4547
_diffrn_measured_fraction_theta_full 0.924
_diffrn_measured_fraction_theta_max 0.876
_diffrn_measurement_device_type 'Xcalibur3 4 circles diffractometer'
_diffrn_measurement_method 'intensity from \w scans'
_diffrn_radiation_monochromator graphi7e
_diffrn_radiation_source 'Enhance (Mo) X-ray Source'
_diffrn_radiation_type MoK\a
_diffrn_radiation_wavelength 0.71069
_diffrn_reflns_av_R_equivalents 0.0480
_diffrn_reflns_av_sigmaI/netI 0.0598
_diffrn_reflns_limit_h_max 16
_diffrn_reflns_limit_h_min -15
_diffrn_reflns_limit_k_max 18
_diffrn_reflns_limit_k_min -18
_diffrn_reflns_limit_l_max 11
_diffrn_reflns_limit_l_min -15
_diffrn_reflns_number 9083
_diffrn_reflns_theta_full 25.00
_diffrn_reflns_theta_max 26.08
_diffrn_reflns_theta_min 2.21
_exptl_absorpt_coefficient_mu 1.152
_exptl_absorpt_correction_T_max 0.60
_exptl_absorpt_correction_T_min 0.56
_exptl_absorpt_correction_type empirical
_exptl_absorpt_process_details
;
CrysAlis RED, Oxford Diffraction Ltd.,
Version 1.171.29.2 (release 20-01-2006 CrysAlis171 .NET)
(compiled Jan 20 2006,12:36:28)
;
_exptl_crystal_colour 'pale green'
_exptl_crystal_density_diffrn 1.697
_exptl_crystal_density_method 'not measured'
_exptl_crystal_description prismatic
_exptl_crystal_F_000 1276
_exptl_crystal_size_max 0.52
_exptl_crystal_size_mid 0.46
_exptl_crystal_size_min 0.42
_refine_diff_density_max 1.011
_refine_diff_density_min -0.690
_refine_diff_density_rms 0.111
_refine_ls_extinction_method none
_refine_ls_goodness_of_fit_ref 0.843
_refine_ls_hydrogen_treatment refU
_refine_ls_matrix_type full
_refine_ls_number_parameters 319
_refine_ls_number_reflns 4253
_refine_ls_number_restraints 0
_refine_ls_restrained_S_all 0.843
_refine_ls_R_factor_all 0.1081
_refine_ls_R_factor_gt 0.0682
_refine_ls_shift/su_max 0.000
_refine_ls_shift/su_mean 0.000
_refine_ls_structure_factor_coef Fsqd
_refine_ls_weighting_details 'calc w=1/[\s^2^(Fo^2^)+(0.1053P)^2^+1.7727P] where P=(Fo^2^+2Fc^2^)/3'
_refine_ls_weighting_scheme calc
_refine_ls_wR_factor_gt 0.1966
_refine_ls_wR_factor_ref 0.2432
_reflns_number_gt 2780
_reflns_number_total 4253
_reflns_threshold_expression >2sigma(I)
_cod_data_source_file b913435b.txt
_cod_data_source_block 2
_cod_original_sg_symbol_H-M P21/c
_cod_database_code 7105042

loop_
_symmetry_equiv_pos_as_xyz
'x, y, z'
'-x, y+1/2, -z+1/2'
'-x, -y, -z'
'x, -y-1/2, z-1/2'

loop_
_atom_site_label
_atom_site_type_symbol
_atom_site_fract_x
_atom_site_fract_y
_atom_site_fract_z
_atom_site_U_iso_or_equiv
_atom_site_adp_type
_atom_site_occupancy
_atom_site_symmetry_multiplicity
_atom_site_calc_flag
_atom_site_refinement_flags
_atom_site_disorder_assembly
_atom_site_disorder_group
Cu1 Cu 0.80978(7) 0.23861(6) 0.16611(7) 0.0382(3) Uani 1 1 d . . .
Cl1 Cl 0.83022(14) 0.20634(12) 0.34220(13) 0.0402(4) Uani 1 1 d . . .
O1 O 0.2738(4) 0.3064(5) -0.1702(5) 0.0719(19) Uani 1 1 d . . .
O2 O 0.2462(5) 0.0741(5) 0.1246(6) 0.0721(19) Uani 1 1 d . . .
O3 O 0.1375(5) 0.1520(6) -0.0157(6) 0.080(2) Uani 1 1 d . . .
N1 N 0.7905(4) 0.1210(3) 0.0872(4) 0.0314(11) Uani 1 1 d . . .
N2 N 0.9785(4) 0.2302(4) 0.2021(4) 0.0362(13) Uani 1 1 d . . .
H2 H 1.0224 0.2313 0.2757 0.043 Uiso 1 1 calc R . .
N3 N 0.8347(5) 0.3706(4) 0.1719(4) 0.0354(12) Uani 1 1 d . . .
N4 N 0.6376(4) 0.2658(3) 0.0424(4) 0.0273(11) Uani 1 1 d . . .
N5 N 0.3922(5) 0.3094(5) -0.1188(5) 0.0541(18) Uani 1 1 d . . .
N6 N 0.2299(5) 0.2536(5) -0.1169(6) 0.0558(18) Uani 1 1 d . . .
N7 N 0.2322(5) 0.1279(5) 0.0558(6) 0.0519(17) Uani 1 1 d . . .
C1 C 0.8900(6) 0.1196(5) 0.0592(6) 0.0412(16) Uani 1 1 d . . .
H1A H 0.8745 0.1594 -0.0006 0.049 Uiso 1 1 calc R . .
H1B H 0.8994 0.0614 0.0369 0.049 Uiso 1 1 calc R . .
C2 C 0.9995(6) 0.1472(6) 0.1597(6) 0.0500(19) Uani 1 1 d . . .
H2A H 1.0218 0.1024 0.2152 0.060 Uiso 1 1 calc R . .
H2B H 1.0622 0.1546 0.1409 0.060 Uiso 1 1 calc R . .
C3 C 1.0010(6) 0.3109(5) 0.1549(6) 0.0483(19) Uani 1 1 d . . .
H3A H 1.0831 0.3171 0.1778 0.058 Uiso 1 1 calc R . .
H3B H 0.9603 0.3086 0.0759 0.058 Uiso 1 1 calc R . .
C4 C 0.9584(6) 0.3853(5) 0.1956(6) 0.0492(19) Uani 1 1 d . . .
H4A H 0.9639 0.4388 0.1607 0.059 Uiso 1 1 calc R . .
H4B H 1.0065 0.3916 0.2735 0.059 Uiso 1 1 calc R . .
C5 C 0.7549(6) 0.3987(5) 0.0594(6) 0.0416(16) Uani 1 1 d . . .
H5A H 0.7833 0.3780 0.0099 0.050 Uiso 1 1 calc R . .
H5B H 0.7522 0.4619 0.0560 0.050 Uiso 1 1 calc R . .
C6 C 0.6344(6) 0.3634(4) 0.0244(6) 0.0434(17) Uani 1 1 d . . .
H6A H 0.5860 0.3762 -0.0522 0.052 Uiso 1 1 calc R . .
H6B H 0.6007 0.3919 0.0658 0.052 Uiso 1 1 calc R . .
C7 C 0.6441(5) 0.2169(5) -0.0483(5) 0.0375(15) Uani 1 1 d . . .
H7A H 0.6998 0.2447 -0.0666 0.045 Uiso 1 1 calc R . .
H7B H 0.5691 0.2181 -0.1125 0.045 Uiso 1 1 calc R . .
C8 C 0.6795(5) 0.1240(5) -0.0147(5) 0.0373(15) Uani 1 1 d . . .
H8A H 0.6198 0.0946 -0.0035 0.045 Uiso 1 1 calc R . .
H8B H 0.6880 0.0937 -0.0722 0.045 Uiso 1 1 calc R . .
C9 C 0.7958(7) 0.0447(5) 0.1539(6) 0.0485(18) Uani 1 1 d . . .
H9A H 0.8683 0.0445 0.2193 0.073 Uiso 1 1 calc R . .
H9B H 0.7890 -0.0077 0.1133 0.073 Uiso 1 1 calc R . .
H9C H 0.7334 0.0474 0.1727 0.073 Uiso 1 1 calc R . .
C10 C 0.8091(9) 0.4190(5) 0.2512(7) 0.062(2) Uani 1 1 d . . .
H10A H 0.8611 0.4003 0.3238 0.093 Uiso 1 1 calc R . .
H10B H 0.7308 0.4075 0.2367 0.093 Uiso 1 1 calc R . .
H10C H 0.8187 0.4804 0.2444 0.093 Uiso 1 1 calc R . .
C11 C 0.5363(5) 0.2363(4) 0.0506(5) 0.0302(13) Uani 1 1 d . . .
C12 C 0.5430(5) 0.1836(4) 0.1312(5) 0.0367(15) Uani 1 1 d . . .
H12 H 0.6154 0.1697 0.1878 0.044 Uiso 1 1 calc R . .
C13 C 0.4409(6) 0.1480(5) 0.1321(6) 0.0401(16) Uani 1 1 d . . .
H13 H 0.4488 0.1111 0.1885 0.048 Uiso 1 1 calc R . .
C14 C 0.3348(5) 0.1672(5) 0.0528(6) 0.0382(16) Uani 1 1 d . . .
C15 C 0.3210(5) 0.2240(5) -0.0321(6) 0.0412(17) Uani 1 1 d . . .
C16 C 0.4219(6) 0.2585(4) -0.0328(5) 0.0353(14) Uani 1 1 d . . .
O1W O 1.0592(7) 0.0881(6) 0.4172(7) 0.116(3) Uani 1 1 d . . .
P1 P 0.3765(2) 0.07992(14) -0.30615(17) 0.0551(6) Uani 1 1 d . . .
F5B F 0.4154(12) 0.1758(9) -0.2898(10) 0.084(3) Uiso 0.50 1 d P . .
F2B F 0.3478(11) -0.0226(8) -0.3165(9) 0.071(3) Uiso 0.50 1 d P . .
F4B F 0.2477(14) 0.0934(11) -0.3248(13) 0.097(4) Uiso 0.50 1 d P . .
F6B F 0.5108(11) 0.0646(10) -0.2765(11) 0.088(4) Uiso 0.50 1 d P . .
F6A F 0.4885(14) 0.1311(11) -0.2834(13) 0.106(4) Uiso 0.50 1 d P . .
F5A F 0.3309(17) 0.1833(13) -0.3056(15) 0.130(6) Uiso 0.50 1 d P . .
F2A F 0.4011(14) -0.0170(11) -0.3114(13) 0.105(5) Uiso 0.50 1 d P . .
F4A F 0.2458(15) 0.0503(12) -0.3426(14) 0.107(5) Uiso 0.50 1 d P . .
F3A F 0.3623(10) 0.0803(8) -0.4300(9) 0.065(3) Uiso 0.50 1 d P . .
F3B F 0.3174(10) 0.0988(7) -0.4315(9) 0.063(3) Uiso 0.50 1 d P . .
F1A F 0.3945(11) 0.0831(8) -0.1827(10) 0.072(3) Uiso 0.50 1 d P . .
F1B F 0.4319(10) 0.0581(8) -0.1783(9) 0.066(3) Uiso 0.50 1 d P . .

loop_
_atom_site_aniso_label
_atom_site_aniso_U_11
_atom_site_aniso_U_22
_atom_site_aniso_U_33
_atom_site_aniso_U_23
_atom_site_aniso_U_13
_atom_site_aniso_U_12
Cu1 0.0340(4) 0.0443(5) 0.0353(5) -0.0007(3) 0.0152(4) -0.0016(3)
Cl1 0.0433(8) 0.0544(10) 0.0273(8) 0.0021(7) 0.0200(7) 0.0017(7)
O1 0.028(3) 0.113(5) 0.057(4) 0.030(4) 0.004(2) 0.013(3)
O2 0.059(4) 0.074(4) 0.097(5) 0.012(4) 0.048(4) -0.012(3)
O3 0.028(3) 0.135(7) 0.075(4) -0.002(4) 0.022(3) -0.015(3)
N1 0.030(3) 0.032(3) 0.032(3) -0.002(2) 0.014(2) 0.003(2)
N2 0.022(2) 0.055(3) 0.030(3) 0.002(2) 0.010(2) -0.001(2)
N3 0.041(3) 0.033(3) 0.032(3) -0.001(2) 0.017(2) -0.003(2)
N4 0.022(2) 0.033(3) 0.026(2) 0.006(2) 0.010(2) 0.0035(19)
N5 0.024(3) 0.080(5) 0.044(4) 0.012(3) 0.005(3) 0.001(3)
N6 0.024(3) 0.085(5) 0.050(4) 0.011(3) 0.010(3) 0.003(3)
N7 0.040(3) 0.059(4) 0.067(5) -0.027(4) 0.033(3) -0.019(3)
C1 0.037(3) 0.049(4) 0.044(4) -0.001(3) 0.024(3) 0.009(3)
C2 0.027(3) 0.074(5) 0.051(4) -0.002(4) 0.020(3) 0.007(3)
C3 0.029(3) 0.070(5) 0.044(4) 0.008(4) 0.014(3) -0.015(3)
C4 0.038(4) 0.045(4) 0.052(4) 0.003(3) 0.010(3) -0.019(3)
C5 0.044(4) 0.037(4) 0.040(4) 0.009(3) 0.017(3) -0.007(3)
C6 0.034(3) 0.038(4) 0.051(4) 0.008(3) 0.014(3) 0.002(3)
C7 0.028(3) 0.052(4) 0.028(3) 0.001(3) 0.009(3) -0.004(3)
C8 0.032(3) 0.047(4) 0.032(3) -0.008(3) 0.014(3) -0.004(3)
C9 0.058(4) 0.039(4) 0.049(4) 0.005(3) 0.025(4) 0.009(3)
C10 0.105(7) 0.037(4) 0.053(5) -0.012(3) 0.045(5) -0.011(4)
C11 0.024(3) 0.033(3) 0.031(3) 0.000(2) 0.011(2) 0.002(2)
C12 0.025(3) 0.043(4) 0.039(4) 0.004(3) 0.012(3) 0.002(3)
C13 0.037(3) 0.045(4) 0.047(4) -0.003(3) 0.027(3) -0.006(3)
C14 0.027(3) 0.047(4) 0.047(4) -0.011(3) 0.024(3) -0.008(3)
C15 0.020(3) 0.053(4) 0.044(4) -0.005(3) 0.010(3) -0.001(3)
C16 0.031(3) 0.039(4) 0.032(3) 0.001(3) 0.012(3) 0.002(3)
O1W 0.092(6) 0.122(7) 0.096(6) -0.028(5) 0.012(5) 0.035(5)
P1 0.0638(13) 0.0470(12) 0.0426(11) -0.0018(9) 0.0144(9) -0.0198(10)

loop_
_atom_type_symbol
_atom_type_description
_atom_type_scat_dispersion_real
_atom_type_scat_dispersion_imag
_atom_type_scat_source
C C 0.0033 0.0016 'International Tables Vol C Tables 4.2.6.8 and 6.1.1.4'
H H 0.0000 0.0000 'International Tables Vol C Tables 4.2.6.8 and 6.1.1.4'
N N 0.0061 0.0033 'International Tables Vol C Tables 4.2.6.8 and 6.1.1.4'
O O 0.0106 0.0060 'International Tables Vol C Tables 4.2.6.8 and 6.1.1.4'
F F 0.0171 0.0103 'International Tables Vol C Tables 4.2.6.8 and 6.1.1.4'
P P 0.1023 0.0942 'International Tables Vol C Tables 4.2.6.8 and 6.1.1.4'
Cl Cl 0.1484 0.1585 'International Tables Vol C Tables 4.2.6.8 and 6.1.1.4'
Cu Cu 0.3201 1.2651 'International Tables Vol C Tables 4.2.6.8 and 6.1.1.4'

loop_
_geom_angle_atom_site_label_1
_geom_angle_atom_site_label_2
_geom_angle_atom_site_label_3
_geom_angle
_geom_angle_site_symmetry_1
_geom_angle_site_symmetry_3
_geom_angle_publ_flag
N2 Cu1 N3 85.3(2) . . ?
N2 Cu1 N1 85.8(2) . . ?
N3 Cu1 N1 149.8(2) . . ?
N2 Cu1 N4 145.8(2) . . ?
N3 Cu1 N4 85.8(2) . . ?
N1 Cu1 N4 85.4(2) . . ?
N2 Cu1 Cl1 97.99(17) . . ?
N3 Cu1 Cl1 103.03(16) . . ?
N1 Cu1 Cl1 106.78(16) . . ?
N4 Cu1 Cl1 116.14(15) . . ?
N5 O1 N6 112.7(5) . . ?
C9 N1 C8 111.3(5) . . ?
C9 N1 C1 110.5(5) . . ?
C8 N1 C1 109.3(5) . . ?
C9 N1 Cu1 113.9(4) . . ?
C8 N1 Cu1 107.7(4) . . ?
C1 N1 Cu1 103.8(4) . . ?
C2 N2 C3 115.6(6) . . ?
C2 N2 Cu1 109.7(4) . . ?
C3 N2 Cu1 104.5(4) . . ?
C5 N3 C10 110.0(6) . . ?
C5 N3 C4 110.4(5) . . ?
C10 N3 C4 110.3(6) . . ?
C5 N3 Cu1 103.0(4) . . ?
C10 N3 Cu1 115.9(5) . . ?
C4 N3 Cu1 106.9(4) . . ?
C11 N4 C7 108.3(5) . . ?
C11 N4 C6 111.4(5) . . ?
C7 N4 C6 111.4(5) . . ?
C11 N4 Cu1 122.2(4) . . ?
C7 N4 Cu1 97.4(3) . . ?
C6 N4 Cu1 105.3(4) . . ?
C16 N5 O1 103.8(6) . . ?
C15 N6 O1 104.8(6) . . ?
O2 N7 O3 124.8(7) . . ?
O2 N7 C14 119.3(7) . . ?
O3 N7 C14 115.9(8) . . ?
N1 C1 C2 108.3(6) . . ?
N2 C2 C1 109.5(5) . . ?
C4 C3 N2 106.8(6) . . ?
C3 C4 N3 110.5(5) . . ?
N3 C5 C6 110.8(5) . . ?
C5 C6 N4 110.8(5) . . ?
N4 C7 C8 110.1(5) . . ?
N1 C8 C7 110.4(5) . . ?
C12 C11 C16 116.9(6) . . ?
C12 C11 N4 122.6(5) . . ?
C16 C11 N4 120.4(6) . . ?
C11 C12 C13 121.7(6) . . ?
C14 C13 C12 121.0(7) . . ?
C13 C14 C15 120.4(6) . . ?
C13 C14 N7 119.2(7) . . ?
C15 C14 N7 120.4(6) . . ?
N6 C15 C14 132.8(6) . . ?
N6 C15 C16 108.9(7) . . ?
C14 C15 C16 118.3(6) . . ?
N5 C16 C15 109.8(6) . . ?
N5 C16 C11 128.6(6) . . ?
C15 C16 C11 121.6(6) . . ?
F2A P1 F5B 151.0(9) . . ?
F2A P1 F6A 107.6(9) . . ?
F5B P1 F6A 43.4(7) . . ?
F2A P1 F3B 97.7(7) . . ?
F5B P1 F3B 86.9(6) . . ?
F6A P1 F3B 93.8(7) . . ?
F2A P1 F4B 110.3(9) . . ?
F5B P1 F4B 98.7(8) . . ?
F6A P1 F4B 142.1(9) . . ?
F3B P1 F4B 81.5(7) . . ?
F2A P1 F4A 85.6(9) . . ?
F5B P1 F4A 123.2(9) . . ?
F6A P1 F4A 165.5(9) . . ?
F3B P1 F4A 78.2(7) . . ?
F4B P1 F4A 25.4(7) . . ?
F2A P1 F2B 24.5(7) . . ?
F5B P1 F2B 174.9(7) . . ?
F6A P1 F2B 132.0(8) . . ?
F3B P1 F2B 96.1(6) . . ?
F4B P1 F2B 85.9(8) . . ?
F4A P1 F2B 61.6(8) . . ?
F2A P1 F1B 81.5(7) . . ?
F5B P1 F1B 95.0(6) . . ?
F6A P1 F1B 88.8(7) . . ?
F3B P1 F1B 177.3(6) . . ?
F4B P1 F1B 96.4(7) . . ?
F4A P1 F1B 99.2(8) . . ?
F2B P1 F1B 82.1(6) . . ?
F2A P1 F1A 98.5(8) . . ?
F5B P1 F1A 86.4(7) . . ?
F6A P1 F1A 96.1(7) . . ?
F3B P1 F1A 157.4(7) . . ?
F4B P1 F1A 78.2(8) . . ?
F4A P1 F1A 87.5(8) . . ?
F2B P1 F1A 92.2(6) . . ?
F1B P1 F1A 21.5(5) . . ?
F2A P1 F6B 69.3(8) . . ?
F5B P1 F6B 81.8(7) . . ?
F6A P1 F6B 38.7(7) . . ?
F3B P1 F6B 103.3(7) . . ?
F4B P1 F6B 175.2(8) . . ?
F4A P1 F6B 154.9(8) . . ?
F2B P1 F6B 93.5(7) . . ?
F1B P1 F6B 78.8(7) . . ?
F1A P1 F6B 97.1(7) . . ?
F2A P1 F3A 83.0(7) . . ?
F5B P1 F3A 91.2(6) . . ?
F6A P1 F3A 81.5(7) . . ?
F3B P1 F3A 23.0(5) . . ?
F4B P1 F3A 103.2(7) . . ?
F4A P1 F3A 94.6(7) . . ?
F2B P1 F3A 90.0(6) . . ?
F1B P1 F3A 158.3(7) . . ?
F1A P1 F3A 177.5(6) . . ?
F6B P1 F3A 81.6(6) . . ?
F2A P1 F5A 172.4(9) . . ?
F5B P1 F5A 36.6(7) . . ?
F6A P1 F5A 79.9(9) . . ?
F3B P1 F5A 80.6(7) . . ?
F4B P1 F5A 62.1(8) . . ?
F4A P1 F5A 86.7(9) . . ?
F2B P1 F5A 148.0(8) . . ?
F1B P1 F5A 99.8(8) . . ?
F1A P1 F5A 81.2(8) . . ?
F6B P1 F5A 118.3(8) . . ?
F3A P1 F5A 97.5(8) . . ?
F5A F5B F6A 149(2) . . ?
F5A F5B P1 80.1(15) . . ?
F6A F5B P1 69.1(11) . . ?
F2A F2B P1 71(2) . . ?
F2A F2B F4A 129(2) . . ?
P1 F2B F4A 59.0(7) . . ?
F4A F4B P1 78(2) . . ?
F4A F4B F5A 137(3) . . ?
P1 F4B F5A 62.0(9) . . ?
F6A F6B P1 67.4(12) . . ?
F6B F6A F5B 141(2) . . ?
F6B F6A P1 73.9(12) . . ?
F5B F6A P1 67.5(11) . . ?
F5B F5A P1 63.4(13) . . ?
F5B F5A F4B 119.2(19) . . ?
P1 F5A F4B 55.9(8) . . ?
F2B F2A P1 84(2) . . ?
F4B F4A P1 76(2) . . ?
F4B F4A F2B 132(3) . . ?
P1 F4A F2B 59.4(7) . . ?
F3B F3A P1 72.3(16) . . ?
F3A F3B P1 84.7(17) . . ?
F1B F1A P1 78.7(19) . . ?
F1A F1B P1 79.7(19) . . ?

loop_
_geom_bond_atom_site_label_1
_geom_bond_atom_site_label_2
_geom_bond_distance
_geom_bond_site_symmetry_2
_geom_bond_publ_flag
Cu1 N2 2.019(5) . ?
Cu1 N3 2.045(6) . ?
Cu1 N1 2.061(5) . ?
Cu1 N4 2.142(5) . ?
Cu1 Cl1 2.3756(18) . ?
O1 N5 1.368(7) . ?
O1 N6 1.382(9) . ?
O2 N7 1.207(10) . ?
O3 N7 1.228(9) . ?
N1 C9 1.472(9) . ?
N1 C8 1.482(8) . ?
N1 C1 1.514(8) . ?
N2 C2 1.478(10) . ?
N2 C3 1.489(9) . ?
N3 C5 1.481(8) . ?
N3 C10 1.484(9) . ?
N3 C4 1.504(9) . ?
N4 C11 1.447(8) . ?
N4 C7 1.496(8) . ?
N4 C6 1.514(8) . ?
N5 C16 1.322(9) . ?
N6 C15 1.306(9) . ?
N7 C14 1.483(8) . ?
C1 C2 1.521(10) . ?
C3 C4 1.487(12) . ?
C5 C6 1.512(9) . ?
C7 C8 1.503(9) . ?
C11 C12 1.347(9) . ?
C11 C16 1.442(8) . ?
C12 C13 1.442(9) . ?
C13 C14 1.342(10) . ?
C14 C15 1.404(10) . ?
C15 C16 1.420(9) . ?
P1 F2A 1.529(17) . ?
P1 F5B 1.537(13) . ?
P1 F6A 1.554(16) . ?
P1 F3B 1.565(11) . ?
P1 F4B 1.588(16) . ?
P1 F4A 1.601(17) . ?
P1 F2B 1.607(13) . ?
P1 F1B 1.607(12) . ?
P1 F1A 1.612(13) . ?
P1 F6B 1.617(13) . ?
P1 F3A 1.636(12) . ?
P1 F5A 1.69(2) . ?
F5B F5A 1.024(19) . ?
F5B F6A 1.143(18) . ?
F2B F2A 0.669(18) . ?
F2B F4A 1.64(2) . ?
F4B F4A 0.70(2) . ?
F4B F5A 1.70(2) . ?
F6B F6A 1.052(18) . ?
F3A F3B 0.642(14) . ?
F1A F1B 0.601(15) . ?
